data_4034411
loop_
_publ_author_name
'Li, Shasha'
'Zhang, Jinxia'
'Li, Hongjie'
'Feng, Lifei'
'Jiao, Peng'

_publ_section_title
;
 Preparation and Application of Amino Phosphine Ligands Bearing
 Spiro[indane-1,2'-pyrrolidine] Backbone.
;
_journal_issue 15
_journal_name_full 'The Journal of organic chemistry'
_journal_page_first 9460
_journal_page_last 9473
_journal_paper_doi 10.1021/acs.joc.9b00875
_journal_volume 84
_journal_year 2019
_chemical_absolute_configuration rmad
_chemical_formula_moiety 'C20 H21 N O2'
_chemical_formula_sum 'C20 H21 N O2'
_chemical_formula_weight 307.38
_space_group_crystal_system monoclinic
_space_group_IT_number 4
_space_group_name_Hall 'P 2yb'
_space_group_name_H-M_alt 'P 1 21 1'
_atom_sites_solution_hydrogens mixed
_audit_creation_date 2016-01-12
_audit_creation_method
;
Olex2 1.2
(compiled 2015.09.30 svn.r3233 for OlexSys, GUI svn.r5103)
;
_cell_angle_alpha 90
_cell_angle_beta 108.224(3)
_cell_angle_gamma 90
_cell_formula_units_Z 2
_cell_length_a 9.069(2)
_cell_length_b 9.761(3)
_cell_length_c 9.779(3)
_cell_measurement_reflns_used 2641
_cell_measurement_temperature 173.1500
_cell_measurement_theta_max 27.4790
_cell_measurement_theta_min 2.3645
_cell_volume 822.2(4)
_computing_cell_refinement 'CrystalClear (Rigaku Inc., 2007)'
_computing_data_collection 'CrystalClear (Rigaku Inc., 2007)'
_computing_data_reduction 'CrystalClear (Rigaku Inc., 2007)'
_computing_molecular_graphics 'Olex2 (Dolomanov et al., 2009)'
_computing_publication_material 'CIFTAB (Sheldrick, 2013)'
_computing_structure_refinement 'SHELXL (Sheldrick, 2014)'
_computing_structure_solution
;
'SHELXT (Sheldrick, 2014)'
;
_diffrn_ambient_temperature 173.1500
_diffrn_detector_area_resol_mean 28.5714
_diffrn_measured_fraction_theta_full 0.993
_diffrn_measured_fraction_theta_max 0.993
_diffrn_measurement_details
;
scan:
	Number of images: 360
	           Slice: -110.0000 - 70.0000
	     Image width: 0.5000
	        Exp time: 8.0000
	   Rotation axis: Omega
	           Omega: 0.0000
	             Chi: 45.0000
	             Phi: 90.0000
	             XTD: 45.0611
	          2theta: -19.9403
scan:
	Number of images: 360
	           Slice: -110.0000 - 70.0000
	     Image width: 0.5000
	        Exp time: 8.0000
	   Rotation axis: Omega
	           Omega: 0.0000
	             Chi: 45.0000
	             Phi: 270.0000
	             XTD: 45.0611
	          2theta: -19.9403
scan:
	Number of images: 312
	           Slice: -110.0000 - 46.0000
	     Image width: 0.5000
	        Exp time: 8.0000
	   Rotation axis: Omega
	           Omega: 0.0000
	             Chi: 45.0000
	             Phi: 0.0000
	             XTD: 45.0611
	          2theta: -19.9403
;
_diffrn_measurement_device
;
Saturn724+ (2x2 bin mode)
;
_diffrn_measurement_device_details
;
AFC10: Fixed Chi 2 circle
;
_diffrn_measurement_device_type 'Saturn724+ CCD'
_diffrn_measurement_method '\w scans at fixed \c = 45\%'
_diffrn_orient_matrix_type d*Trek
_diffrn_orient_matrix_UB_11 -0.0794
_diffrn_orient_matrix_UB_12 -0.0428
_diffrn_orient_matrix_UB_13 -0.0731
_diffrn_orient_matrix_UB_21 -0.0728
_diffrn_orient_matrix_UB_22 0.0145
_diffrn_orient_matrix_UB_23 0.0706
_diffrn_orient_matrix_UB_31 -0.0399
_diffrn_orient_matrix_UB_32 0.0816
_diffrn_orient_matrix_UB_33 -0.0579
_diffrn_radiation_detector CCD
_diffrn_radiation_monochromator 'Graphite Monochromator'
_diffrn_radiation_type MoK\a
_diffrn_radiation_wavelength 0.71073
_diffrn_reflns_av_R_equivalents 0.0237
_diffrn_reflns_av_unetI/netI 0.0225
_diffrn_reflns_Laue_measured_fraction_full 0.993
_diffrn_reflns_Laue_measured_fraction_max 0.993
_diffrn_reflns_limit_h_max 11
_diffrn_reflns_limit_h_min -11
_diffrn_reflns_limit_k_max 12
_diffrn_reflns_limit_k_min -12
_diffrn_reflns_limit_l_max 12
_diffrn_reflns_limit_l_min -12
_diffrn_reflns_number 9036
_diffrn_reflns_point_group_measured_fraction_full 0.984
_diffrn_reflns_point_group_measured_fraction_max 0.983
_diffrn_reflns_theta_full 26.000
_diffrn_reflns_theta_max 27.484
_diffrn_reflns_theta_min 2.193
_diffrn_source 'Sealed Tube'
_diffrn_source_current 30.0000
_diffrn_source_power 1.5000
_diffrn_source_voltage 50.0000
_exptl_absorpt_coefficient_mu 0.080
_exptl_absorpt_correction_T_max 1.0000
_exptl_absorpt_correction_T_min 0.8929
_exptl_absorpt_correction_type multi-scan
_exptl_absorpt_process_details 'CrystalClear (Rigaku Inc., 2007)'
_exptl_crystal_colour Colorless
_exptl_crystal_density_diffrn 1.242
_exptl_crystal_description block
_exptl_crystal_F_000 328
_exptl_crystal_size_max 0.36
_exptl_crystal_size_mid 0.32
_exptl_crystal_size_min 0.17
_refine_diff_density_max 0.173
_refine_diff_density_min -0.131
_refine_diff_density_rms 0.031
_refine_ls_abs_structure_details
;
 Flack x determined using 1552 quotients [(I+)-(I-)]/[(I+)+(I-)]
 (Parsons, Flack and Wagner, Acta Cryst. B69 (2013) 249-259).
;
_refine_ls_abs_structure_Flack 0.3(4)
_refine_ls_extinction_method none
_refine_ls_goodness_of_fit_ref 1.052
_refine_ls_hydrogen_treatment mixed
_refine_ls_matrix_type full
_refine_ls_number_parameters 212
_refine_ls_number_reflns 3716
_refine_ls_number_restraints 1
_refine_ls_restrained_S_all 1.052
_refine_ls_R_factor_all 0.0354
_refine_ls_R_factor_gt 0.0340
_refine_ls_shift/su_max 0.000
_refine_ls_shift/su_mean 0.000
_refine_ls_structure_factor_coef Fsqd
_refine_ls_weighting_details 'w=1/[\s^2^(Fo^2^)+(0.0355P)^2^+0.1486P] where P=(Fo^2^+2Fc^2^)/3'
_refine_ls_weighting_scheme calc
_refine_ls_wR_factor_gt 0.0788
_refine_ls_wR_factor_ref 0.0803
_reflns_Friedel_coverage 0.870
_reflns_Friedel_fraction_full 0.974
_reflns_Friedel_fraction_max 0.972
_reflns_number_gt 3623
_reflns_number_total 3716
_reflns_threshold_expression 'I > 2\s(I)'
_cod_data_source_file 4a.cif
_cod_data_source_block sa4536
_cod_database_code 4034411
_shelx_space_group_comment
;
The symmetry employed for this shelxl refinement is uniquely defined
by the following loop, which should always be used as a source of
symmetry information in preference to the above space-group names.
They are only intended as comments.
;
_diffrn_number_total 1995
_olex2_refinement_description
;
1. Fixed Uiso
 At 1.2 times of:
  All C(H) groups, All C(H,H) groups
2.a Ternary CH refined with riding coordinates:
 C5(H5)
2.b Secondary CH2 refined with riding coordinates:
 C2(H2A,H2B), C3(H3A,H3B), C6(H6A,H6B), C13(H13A,H13B), C14(H14A,H14B)
2.c Aromatic/amide H refined with riding coordinates:
 C8(H8), C9(H9), C10(H10), C11(H11), C12(H12), C17(H17), C18(H18), C19(H19),
 C20(H20)
;
_shelx_shelxl_version_number 2014/7
_olex2_submission_special_instructions 'No special instructions were received'

loop_
_space_group_symop_operation_xyz
'x, y, z'
'-x, y+1/2, -z'

loop_
_atom_site_label
_atom_site_type_symbol
_atom_site_fract_x
_atom_site_fract_y
_atom_site_fract_z
_atom_site_U_iso_or_equiv
_atom_site_adp_type
_atom_site_occupancy
_atom_site_site_symmetry_order
_atom_site_calc_flag
_atom_site_refinement_flags_posn
O1 O 0.11510(18) 0.61060(17) 0.04813(16) 0.0395(4) Uani 1 1 d .
O2 O 0.05570(17) 0.29075(18) 0.14620(18) 0.0438(4) Uani 1 1 d .
N1 N 0.23741(16) 0.51991(15) 0.27149(15) 0.0227(3) Uani 1 1 d .
C1 C 0.2417(2) 0.53971(19) 0.42233(19) 0.0260(4) Uani 1 1 d .
C2 C 0.1841(2) 0.6890(2) 0.4194(2) 0.0326(4) Uani 1 1 d .
H2A H 0.1286 0.7023 0.4886 0.039 Uiso 1 1 calc R
H2B H 0.2701 0.7531 0.4402 0.039 Uiso 1 1 calc R
C3 C 0.0760(2) 0.7067(2) 0.2654(2) 0.0342(4) Uani 1 1 d .
H3A H -0.0297 0.6818 0.2580 0.041 Uiso 1 1 calc R
H3B H 0.0775 0.8004 0.2328 0.041 Uiso 1 1 calc R
C4 C 0.1427(2) 0.6097(2) 0.1798(2) 0.0288(4) Uani 1 1 d .
C5 C 0.30495(19) 0.39708(17) 0.22869(19) 0.0223(3) Uani 1 1 d .
H5 H 0.3321 0.3358 0.3123 0.027 Uiso 1 1 calc R
C6 C 0.1895(2) 0.3186(2) 0.1064(2) 0.0292(4) Uani 1 1 d .
H6A H 0.1619 0.3729 0.0189 0.035 Uiso 1 1 calc R
H6B H 0.2357 0.2336 0.0885 0.035 Uiso 1 1 calc R
C7 C 0.45471(19) 0.42372(18) 0.19442(17) 0.0223(3) Uani 1 1 d .
C8 C 0.4907(2) 0.5495(2) 0.1472(2) 0.0287(4) Uani 1 1 d .
H8 H 0.4202 0.6215 0.1325 0.034 Uiso 1 1 calc R
C9 C 0.6317(2) 0.5687(2) 0.1216(2) 0.0345(4) Uani 1 1 d .
H9 H 0.6560 0.6540 0.0923 0.041 Uiso 1 1 calc R
C10 C 0.7360(2) 0.4617(2) 0.1396(2) 0.0342(4) Uani 1 1 d .
H10 H 0.8303 0.4750 0.1226 0.041 Uiso 1 1 calc R
C11 C 0.6995(2) 0.3353(2) 0.1828(2) 0.0356(4) Uani 1 1 d .
H11 H 0.7684 0.2626 0.1932 0.043 Uiso 1 1 calc R
C12 C 0.5597(2) 0.3164(2) 0.2107(2) 0.0310(4) Uani 1 1 d .
H12 H 0.5361 0.2310 0.2406 0.037 Uiso 1 1 calc R
C13 C 0.1400(3) 0.4354(2) 0.4719(2) 0.0355(4) Uani 1 1 d .
H13A H 0.0362 0.4712 0.4553 0.043 Uiso 1 1 calc R
H13B H 0.1329 0.3497 0.4201 0.043 Uiso 1 1 calc R
C14 C 0.2218(3) 0.4138(3) 0.6339(2) 0.0451(6) Uani 1 1 d .
H14A H 0.1793 0.4739 0.6911 0.054 Uiso 1 1 calc R
H14B H 0.2123 0.3195 0.6616 0.054 Uiso 1 1 calc R
C15 C 0.3885(3) 0.4494(2) 0.6513(2) 0.0344(4) Uani 1 1 d .
C16 C 0.4006(2) 0.51906(18) 0.53129(19) 0.0269(4) Uani 1 1 d .
C17 C 0.5426(2) 0.5663(2) 0.5255(2) 0.0299(4) Uani 1 1 d .
H17 H 0.5501 0.6136 0.4454 0.036 Uiso 1 1 calc R
C18 C 0.6741(2) 0.5411(2) 0.6430(2) 0.0371(5) Uani 1 1 d .
H18 H 0.7708 0.5708 0.6409 0.044 Uiso 1 1 calc R
C19 C 0.6618(3) 0.4720(2) 0.7630(2) 0.0423(5) Uani 1 1 d .
H19 H 0.7506 0.4561 0.8405 0.051 Uiso 1 1 calc R
C20 C 0.5200(3) 0.4267(2) 0.7690(2) 0.0427(5) Uani 1 1 d .
H20 H 0.5124 0.3816 0.8504 0.051 Uiso 1 1 calc R
H2 H -0.006(3) 0.236(3) 0.083(3) 0.050(8) Uiso 1 1 d .

loop_
_atom_site_aniso_label
_atom_site_aniso_U_11
_atom_site_aniso_U_22
_atom_site_aniso_U_33
_atom_site_aniso_U_23
_atom_site_aniso_U_13
_atom_site_aniso_U_12
O1 0.0394(8) 0.0430(8) 0.0311(7) 0.0074(6) 0.0037(6) 0.0146(7)
O2 0.0246(7) 0.0574(10) 0.0524(10) -0.0299(8) 0.0164(6) -0.0149(7)
N1 0.0217(6) 0.0217(7) 0.0244(7) -0.0011(6) 0.0066(6) 0.0006(6)
C1 0.0280(9) 0.0254(9) 0.0266(8) -0.0047(7) 0.0113(7) -0.0030(7)
C2 0.0327(10) 0.0271(9) 0.0398(11) -0.0069(8) 0.0140(8) 0.0015(8)
C3 0.0251(9) 0.0292(10) 0.0470(12) -0.0046(9) 0.0097(8) 0.0052(8)
C4 0.0209(8) 0.0285(9) 0.0352(10) -0.0002(8) 0.0060(7) 0.0018(7)
C5 0.0204(8) 0.0214(8) 0.0251(8) -0.0005(6) 0.0070(6) 0.0001(6)
C6 0.0231(8) 0.0315(10) 0.0322(9) -0.0100(8) 0.0075(7) -0.0027(7)
C7 0.0197(8) 0.0265(9) 0.0195(8) -0.0010(7) 0.0045(6) -0.0002(7)
C8 0.0317(9) 0.0254(9) 0.0312(9) 0.0014(7) 0.0130(7) 0.0016(8)
C9 0.0384(10) 0.0330(10) 0.0371(10) -0.0029(8) 0.0189(8) -0.0098(9)
C10 0.0227(9) 0.0493(12) 0.0325(10) -0.0053(9) 0.0116(7) -0.0061(8)
C11 0.0245(9) 0.0422(11) 0.0402(11) 0.0034(9) 0.0100(8) 0.0087(8)
C12 0.0276(9) 0.0287(9) 0.0379(10) 0.0067(8) 0.0120(8) 0.0041(8)
C13 0.0379(10) 0.0364(11) 0.0380(10) -0.0047(9) 0.0200(9) -0.0108(9)
C14 0.0590(14) 0.0445(13) 0.0374(11) 0.0000(10) 0.0234(10) -0.0151(12)
C15 0.0488(12) 0.0261(10) 0.0281(9) -0.0034(8) 0.0117(9) -0.0056(8)
C16 0.0336(9) 0.0222(8) 0.0242(8) -0.0031(7) 0.0078(7) -0.0015(7)
C17 0.0332(9) 0.0275(9) 0.0279(9) -0.0063(7) 0.0078(7) -0.0023(8)
C18 0.0313(9) 0.0382(12) 0.0375(11) -0.0109(9) 0.0047(8) 0.0031(9)
C19 0.0491(13) 0.0363(11) 0.0315(10) -0.0063(9) -0.0021(9) 0.0120(10)
C20 0.0669(15) 0.0297(11) 0.0274(10) 0.0016(8) 0.0088(10) 0.0034(10)

loop_
_atom_type_symbol
_atom_type_description
_atom_type_scat_dispersion_real
_atom_type_scat_dispersion_imag
_atom_type_scat_source
C C 0.0033 0.0016 'International Tables Vol C Tables 4.2.6.8 and 6.1.1.4'
H H 0.0000 0.0000 'International Tables Vol C Tables 4.2.6.8 and 6.1.1.4'
N N 0.0061 0.0033 'International Tables Vol C Tables 4.2.6.8 and 6.1.1.4'
O O 0.0106 0.0060 'International Tables Vol C Tables 4.2.6.8 and 6.1.1.4'

loop_
_geom_angle_atom_site_label_1
_geom_angle_atom_site_label_2
_geom_angle_atom_site_label_3
_geom_angle
C6 O2 H2 109.4(18)
C4 N1 C1 113.01(15)
C4 N1 C5 125.18(15)
C5 N1 C1 120.65(14)
N1 C1 C2 101.65(15)
N1 C1 C13 113.24(15)
N1 C1 C16 114.04(14)
C2 C1 C13 113.27(16)
C16 C1 C2 112.34(15)
C16 C1 C13 102.75(16)
C1 C2 H2A 111.1
C1 C2 H2B 111.1
H2A C2 H2B 109.0
C3 C2 C1 103.49(15)
C3 C2 H2A 111.1
C3 C2 H2B 111.1
C2 C3 H3A 111.1
C2 C3 H3B 111.1
H3A C3 H3B 109.1
C4 C3 C2 103.37(15)
C4 C3 H3A 111.1
C4 C3 H3B 111.1
O1 C4 N1 125.27(18)
O1 C4 C3 126.09(18)
N1 C4 C3 108.64(16)
N1 C5 H5 106.2
N1 C5 C6 112.87(14)
N1 C5 C7 113.90(14)
C6 C5 H5 106.2
C7 C5 H5 106.2
C7 C5 C6 110.75(14)
O2 C6 C5 108.57(15)
O2 C6 H6A 110.0
O2 C6 H6B 110.0
C5 C6 H6A 110.0
C5 C6 H6B 110.0
H6A C6 H6B 108.4
C8 C7 C5 123.01(16)
C8 C7 C12 118.76(16)
C12 C7 C5 118.23(16)
C7 C8 H8 119.8
C7 C8 C9 120.30(18)
C9 C8 H8 119.8
C8 C9 H9 119.8
C10 C9 C8 120.46(19)
C10 C9 H9 119.8
C9 C10 H10 120.2
C11 C10 C9 119.66(17)
C11 C10 H10 120.2
C10 C11 H11 120.0
C10 C11 C12 120.02(19)
C12 C11 H11 120.0
C7 C12 H12 119.6
C11 C12 C7 120.76(19)
C11 C12 H12 119.6
C1 C13 H13A 110.6
C1 C13 H13B 110.6
H13A C13 H13B 108.7
C14 C13 C1 105.67(17)
C14 C13 H13A 110.6
C14 C13 H13B 110.6
C13 C14 H14A 111.1
C13 C14 H14B 111.1
H14A C14 H14B 109.1
C15 C14 C13 103.17(16)
C15 C14 H14A 111.1
C15 C14 H14B 111.1
C16 C15 C14 111.02(19)
C16 C15 C20 120.2(2)
C20 C15 C14 128.8(2)
C15 C16 C1 110.47(17)
C17 C16 C1 128.28(16)
C17 C16 C15 121.13(18)
C16 C17 H17 120.8
C16 C17 C18 118.30(19)
C18 C17 H17 120.8
C17 C18 H18 119.7
C19 C18 C17 120.5(2)
C19 C18 H18 119.7
C18 C19 H19 119.5
C20 C19 C18 121.0(2)
C20 C19 H19 119.5
C15 C20 H20 120.6
C19 C20 C15 118.9(2)
C19 C20 H20 120.6

loop_
_geom_bond_atom_site_label_1
_geom_bond_atom_site_label_2
_geom_bond_distance
O1 C4 1.232(2)
O2 C6 1.412(2)
O2 H2 0.87(3)
N1 C1 1.476(2)
N1 C4 1.352(2)
N1 C5 1.466(2)
C1 C2 1.545(3)
C1 C13 1.550(3)
C1 C16 1.514(3)
C2 H2A 0.9700
C2 H2B 0.9700
C2 C3 1.528(3)
C3 H3A 0.9700
C3 H3B 0.9700
C3 C4 1.510(3)
C5 H5 0.9800
C5 C6 1.527(2)
C5 C7 1.520(2)
C6 H6A 0.9700
C6 H6B 0.9700
C7 C8 1.387(3)
C7 C12 1.391(3)
C8 H8 0.9300
C8 C9 1.390(3)
C9 H9 0.9300
C9 C10 1.383(3)
C10 H10 0.9300
C10 C11 1.377(3)
C11 H11 0.9300
C11 C12 1.390(3)
C12 H12 0.9300
C13 H13A 0.9700
C13 H13B 0.9700
C13 C14 1.539(3)
C14 H14A 0.9700
C14 H14B 0.9700
C14 C15 1.508(3)
C15 C16 1.390(3)
C15 C20 1.392(3)
C16 C17 1.385(3)
C17 H17 0.9300
C17 C18 1.395(3)
C18 H18 0.9300
C18 C19 1.388(3)
C19 H19 0.9300
C19 C20 1.379(4)
C20 H20 0.9300

loop_
_geom_hbond_atom_site_label_D
_geom_hbond_atom_site_label_H
_geom_hbond_atom_site_label_A
_geom_hbond_distance_DH
_geom_hbond_distance_HA
_geom_hbond_distance_DA
_geom_hbond_angle_DHA
_geom_hbond_site_symmetry_A
O2 H2 O1 0.87(3) 1.83(3) 2.695(2) 174(3) 2_545

loop_
_geom_torsion_atom_site_label_1
_geom_torsion_atom_site_label_2
_geom_torsion_atom_site_label_3
_geom_torsion_atom_site_label_4
_geom_torsion
N1 C1 C2 C3 29.91(18)
N1 C1 C13 C14 148.91(17)
N1 C1 C16 C15 -139.75(16)
N1 C1 C16 C17 44.0(3)
N1 C5 C6 O2 -53.7(2)
N1 C5 C7 C8 -26.3(2)
N1 C5 C7 C12 154.02(16)
C1 N1 C4 O1 -177.08(19)
C1 N1 C4 C3 2.3(2)
C1 N1 C5 C6 124.39(17)
C1 N1 C5 C7 -108.19(17)
C1 C2 C3 C4 -29.1(2)
C1 C13 C14 C15 -24.8(2)
C1 C16 C17 C18 176.45(18)
C2 C1 C13 C14 -96.0(2)
C2 C1 C16 C15 105.26(18)
C2 C1 C16 C17 -70.9(2)
C2 C3 C4 O1 -163.1(2)
C2 C3 C4 N1 17.4(2)
C4 N1 C1 C2 -20.73(18)
C4 N1 C1 C13 101.11(19)
C4 N1 C1 C16 -141.86(16)
C4 N1 C5 C6 -42.4(2)
C4 N1 C5 C7 85.0(2)
C5 N1 C1 C2 171.00(15)
C5 N1 C1 C13 -67.2(2)
C5 N1 C1 C16 49.9(2)
C5 N1 C4 O1 -9.4(3)
C5 N1 C4 C3 169.98(16)
C5 C7 C8 C9 178.10(16)
C5 C7 C12 C11 -179.14(17)
C6 C5 C7 C8 102.2(2)
C6 C5 C7 C12 -77.5(2)
C7 C5 C6 O2 177.23(16)
C7 C8 C9 C10 1.6(3)
C8 C7 C12 C11 1.2(3)
C8 C9 C10 C11 0.1(3)
C9 C10 C11 C12 -1.2(3)
C10 C11 C12 C7 0.5(3)
C12 C7 C8 C9 -2.2(3)
C13 C1 C2 C3 -91.90(19)
C13 C1 C16 C15 -16.8(2)
C13 C1 C16 C17 166.99(18)
C13 C14 C15 C16 15.0(2)
C13 C14 C15 C20 -167.9(2)
C14 C15 C16 C1 1.2(2)
C14 C15 C16 C17 177.76(18)
C14 C15 C20 C19 -178.0(2)
C15 C16 C17 C18 0.6(3)
C16 C1 C2 C3 152.22(16)
C16 C1 C13 C14 25.4(2)
C16 C15 C20 C19 -1.2(3)
C16 C17 C18 C19 -0.9(3)
C17 C18 C19 C20 0.1(3)
C18 C19 C20 C15 0.9(3)
C20 C15 C16 C1 -176.11(18)
C20 C15 C16 C17 0.4(3)
